data_4110720
loop_
_publ_author_name
'Bruce A. MacKay'
'Rui F. Munha'
'Michael D. Fryzuk'

_publ_contact_author_address
;
   Department of Chemistry
   University of British Columbia
   2036 Main Mall
   Vancouver, BC  Canada V6T 1Z1
   E-mail:  fryzuk@chem.ubc.ca
;
_publ_contact_author_name 'Prof. M.D. Fryzuk'
_publ_section_title
;
 Substituent Effects in the Hydrosilylation of Coordinated Dinitrogen in a
 Ditantalum Complex: Cleavage and Functionalization of N2
;
_journal_name_full 'Journal of the American Chemical Society'
_journal_page_first 9472
_journal_page_last 9483
_journal_paper_doi 10.1021/ja061508q
_journal_volume 128
_journal_year 2006
_chemical_formula_sum 'C54 H82 N6 P2 Si7 Ta2'
_chemical_formula_weight 1435.73
_chemical_name_systematic
;
 ?
;
_space_group_IT_number 2
_symmetry_cell_setting triclinic
_symmetry_space_group_name_Hall '-P 1'
_symmetry_space_group_name_H-M 'P -1'
_atom_sites_solution_hydrogens geom
_atom_sites_solution_primary direct
_atom_sites_solution_secondary difmap
_audit_creation_method SHELXL-97
_cell_angle_alpha 77.600(5)
_cell_angle_beta 86.566(5)
_cell_angle_gamma 78.906(5)
_cell_formula_units_Z 2
_cell_length_a 11.8419(7)
_cell_length_b 11.9083(8)
_cell_length_c 23.1380(10)
_cell_measurement_reflns_used 12673
_cell_measurement_temperature 173(2)
_cell_measurement_theta_max 28.9
_cell_measurement_theta_min 2.2
_cell_volume 3126.6(3)
_computing_structure_refinement 'SHELXL-97 (Sheldrick, 1997)'
_diffrn_ambient_temperature 173(2)
_diffrn_detector_area_resol_mean 11.76
_diffrn_measured_fraction_theta_full 0.817
_diffrn_measured_fraction_theta_max 0.817
_diffrn_measurement_device_type 'Rigaku/ADSC CCD'
_diffrn_measurement_method 'area detector'
_diffrn_radiation_monochromator graphite
_diffrn_radiation_source 'fine-focus sealed tube'
_diffrn_radiation_type MoK\a
_diffrn_radiation_wavelength 0.71073
_diffrn_reflns_av_R_equivalents 0.0524
_diffrn_reflns_av_sigmaI/netI 0.0669
_diffrn_reflns_limit_h_max 15
_diffrn_reflns_limit_h_min -13
_diffrn_reflns_limit_k_max 15
_diffrn_reflns_limit_k_min -15
_diffrn_reflns_limit_l_max 28
_diffrn_reflns_limit_l_min -30
_diffrn_reflns_number 19339
_diffrn_reflns_theta_full 27.57
_diffrn_reflns_theta_max 27.57
_diffrn_reflns_theta_min 3.07
_exptl_absorpt_coefficient_mu 3.722
_exptl_absorpt_correction_T_max 0.556
_exptl_absorpt_correction_T_min 0.418
_exptl_absorpt_correction_type multi-scan
_exptl_crystal_colour red
_exptl_crystal_density_diffrn 1.525
_exptl_crystal_description plate
_exptl_crystal_F_000 1444
_exptl_crystal_size_max 0.40
_exptl_crystal_size_mid 0.40
_exptl_crystal_size_min 0.05
_refine_diff_density_max 2.952
_refine_diff_density_min -2.099
_refine_diff_density_rms 0.172
_refine_ls_extinction_method none
_refine_ls_goodness_of_fit_ref 0.984
_refine_ls_hydrogen_treatment mixed
_refine_ls_matrix_type full
_refine_ls_number_parameters 640
_refine_ls_number_reflns 11825
_refine_ls_number_restraints 0
_refine_ls_restrained_S_all 0.984
_refine_ls_R_factor_all 0.0693
_refine_ls_R_factor_gt 0.0453
_refine_ls_shift/su_max 0.200
_refine_ls_shift/su_mean 0.004
_refine_ls_structure_factor_coef Fsqd
_refine_ls_weighting_details 'calc w=1/[\s^2^(Fo^2^)+(0.0690P)^2^+0.0000P] where P=(Fo^2^+2Fc^2^)/3'
_refine_ls_weighting_scheme calc
_refine_ls_wR_factor_gt 0.1037
_refine_ls_wR_factor_ref 0.1124
_reflns_number_gt 8877
_reflns_number_total 11825
_reflns_threshold_expression >2sigma(I)
_cod_data_source_file ja061508qsi20060512_041328_5.cif
_cod_data_source_block Compound15
_cod_database_code 4110720

loop_
_symmetry_equiv_pos_as_xyz
'x, y, z'
'-x, -y, -z'

loop_
_atom_site_label
_atom_site_type_symbol
_atom_site_fract_x
_atom_site_fract_y
_atom_site_fract_z
_atom_site_U_iso_or_equiv
_atom_site_adp_type
_atom_site_occupancy
_atom_site_symmetry_multiplicity
_atom_site_calc_flag
_atom_site_refinement_flags
C1 C 0.4550(6) 0.2975(7) 0.0582(3) 0.0283(17) Uani 1 1 d .
C2 C 0.3897(7) 0.3286(8) 0.0071(3) 0.039(2) Uani 1 1 d .
H2 H 0.3284 0.3941 0.0026 0.047 Uiso 1 1 calc R
C3 C 0.4130(8) 0.2655(9) -0.0366(4) 0.045(2) Uani 1 1 d .
H3 H 0.3670 0.2878 -0.0709 0.054 Uiso 1 1 calc R
C4 C 0.5013(9) 0.1710(9) -0.0319(4) 0.053(3) Uani 1 1 d .
H4 H 0.5173 0.1277 -0.0624 0.063 Uiso 1 1 calc R
C5 C 0.5661(8) 0.1408(9) 0.0186(4) 0.048(2) Uani 1 1 d .
H5 H 0.6280 0.0758 0.0226 0.058 Uiso 1 1 calc R
C6 C 0.5437(7) 0.2016(7) 0.0626(4) 0.037(2) Uani 1 1 d .
H6 H 0.5896 0.1780 0.0970 0.044 Uiso 1 1 calc R
C7 C 0.0599(6) 0.5515(6) 0.1704(3) 0.0244(16) Uani 1 1 d .
C8 C -0.0310(6) 0.5139(7) 0.1503(3) 0.0291(17) Uani 1 1 d .
H8 H -0.0168 0.4500 0.1307 0.035 Uiso 1 1 calc R
C9 C -0.1449(6) 0.5707(8) 0.1588(4) 0.038(2) Uani 1 1 d .
H9 H -0.2070 0.5433 0.1457 0.045 Uiso 1 1 calc R
C10 C -0.1670(7) 0.6626(7) 0.1852(4) 0.039(2) Uani 1 1 d .
H10 H -0.2442 0.7000 0.1905 0.047 Uiso 1 1 calc R
C11 C -0.0765(7) 0.7032(7) 0.2049(4) 0.0358(19) Uani 1 1 d .
H11 H -0.0914 0.7684 0.2236 0.043 Uiso 1 1 calc R
C12 C 0.0364(6) 0.6467(6) 0.1969(3) 0.0285(17) Uani 1 1 d .
H12 H 0.0983 0.6747 0.2099 0.034 Uiso 1 1 calc R
C13 C 0.4003(6) 0.4236(7) 0.3091(3) 0.0262(17) Uani 1 1 d .
C14 C 0.4294(7) 0.3364(8) 0.3596(3) 0.0334(18) Uani 1 1 d .
H14 H 0.4511 0.2572 0.3558 0.040 Uiso 1 1 calc R
C15 C 0.4271(8) 0.3635(10) 0.4147(4) 0.048(2) Uani 1 1 d .
H15 H 0.4451 0.3025 0.4485 0.058 Uiso 1 1 calc R
C16 C 0.3995(8) 0.4759(11) 0.4213(4) 0.059(3) Uani 1 1 d .
H16 H 0.4037 0.4946 0.4589 0.071 Uiso 1 1 calc R
C17 C 0.3649(8) 0.5638(9) 0.3719(5) 0.053(3) Uani 1 1 d .
H17 H 0.3405 0.6423 0.3763 0.063 Uiso 1 1 calc R
C18 C 0.3661(7) 0.5366(7) 0.3161(4) 0.0360(19) Uani 1 1 d .
H18 H 0.3429 0.5971 0.2827 0.043 Uiso 1 1 calc R
C19 C 0.3771(6) 0.5305(7) 0.0795(3) 0.0307(18) Uani 1 1 d .
H19A H 0.3948 0.5376 0.0366 0.037 Uiso 1 1 calc R
H19B H 0.4198 0.5817 0.0946 0.037 Uiso 1 1 calc R
C20 C 0.5635(6) 0.3691(7) 0.1496(3) 0.0270(17) Uani 1 1 d .
H20A H 0.6112 0.4147 0.1206 0.032 Uiso 1 1 calc R
H20B H 0.6041 0.2867 0.1589 0.032 Uiso 1 1 calc R
C21 C 0.6667(6) 0.3636(8) 0.2681(4) 0.041(2) Uani 1 1 d .
H21A H 0.6487 0.3816 0.3074 0.062 Uiso 1 1 calc R
H21B H 0.7344 0.3960 0.2513 0.062 Uiso 1 1 calc R
H21C H 0.6828 0.2786 0.2716 0.062 Uiso 1 1 calc R
C22 C 0.5354(7) 0.5896(7) 0.2009(4) 0.040(2) Uani 1 1 d .
H22A H 0.4597 0.6287 0.1850 0.060 Uiso 1 1 calc R
H22B H 0.5953 0.6086 0.1713 0.060 Uiso 1 1 calc R
H22C H 0.5479 0.6164 0.2368 0.060 Uiso 1 1 calc R
C23 C 0.1993(8) 0.7383(7) 0.0887(4) 0.044(2) Uani 1 1 d .
H23A H 0.1171 0.7704 0.0925 0.067 Uiso 1 1 calc R
H23B H 0.2297 0.7774 0.0510 0.067 Uiso 1 1 calc R
H23C H 0.2406 0.7513 0.1214 0.067 Uiso 1 1 calc R
C24 C 0.1370(7) 0.5577(9) 0.0278(3) 0.044(2) Uani 1 1 d .
H24A H 0.1345 0.4744 0.0323 0.066 Uiso 1 1 calc R
H24B H 0.1755 0.5852 -0.0098 0.066 Uiso 1 1 calc R
H24C H 0.0583 0.6023 0.0282 0.066 Uiso 1 1 calc R
C25 C 0.0293(7) 0.2019(7) 0.4480(3) 0.0301(18) Uani 1 1 d .
C26 C 0.0549(9) 0.2586(8) 0.4899(4) 0.047(2) Uani 1 1 d .
H26 H 0.1328 0.2565 0.4986 0.056 Uiso 1 1 calc R
C27 C -0.0341(13) 0.3193(10) 0.5194(5) 0.071(4) Uani 1 1 d .
H27 H -0.0161 0.3574 0.5488 0.086 Uiso 1 1 calc R
C28 C -0.1467(11) 0.3254(9) 0.5070(5) 0.067(4) Uani 1 1 d .
H28 H -0.2063 0.3679 0.5274 0.081 Uiso 1 1 calc R
C29 C -0.1722(9) 0.2703(9) 0.4655(5) 0.061(3) Uani 1 1 d .
H29 H -0.2504 0.2735 0.4570 0.073 Uiso 1 1 calc R
C30 C -0.0858(7) 0.2097(8) 0.4354(4) 0.041(2) Uani 1 1 d .
H30 H -0.1051 0.1728 0.4057 0.049 Uiso 1 1 calc R
C31 C 0.4464(6) 0.0335(6) 0.2886(3) 0.0244(16) Uani 1 1 d .
C32 C 0.5368(6) 0.0934(7) 0.2702(3) 0.0300(17) Uani 1 1 d .
H32 H 0.5371 0.1647 0.2823 0.036 Uiso 1 1 calc R
C33 C 0.6257(6) 0.0512(7) 0.2349(3) 0.0334(19) Uani 1 1 d .
H33 H 0.6865 0.0933 0.2231 0.040 Uiso 1 1 calc R
C34 C 0.6268(7) -0.0499(9) 0.2169(4) 0.047(2) Uani 1 1 d .
H34 H 0.6883 -0.0790 0.1927 0.056 Uiso 1 1 calc R
C35 C 0.5390(8) -0.1097(8) 0.2340(4) 0.053(3) Uani 1 1 d .
H35 H 0.5387 -0.1800 0.2209 0.063 Uiso 1 1 calc R
C36 C 0.4501(7) -0.0687(7) 0.2702(4) 0.040(2) Uani 1 1 d .
H36 H 0.3906 -0.1125 0.2825 0.048 Uiso 1 1 calc R
C37 C 0.0037(6) 0.1207(6) 0.2298(3) 0.0221(15) Uani 1 1 d .
C38 C -0.0584(6) 0.2317(7) 0.2073(3) 0.0286(17) Uani 1 1 d .
H38 H -0.0562 0.2940 0.2267 0.034 Uiso 1 1 calc R
C39 C -0.1233(6) 0.2525(8) 0.1571(3) 0.036(2) Uani 1 1 d .
H39 H -0.1629 0.3295 0.1417 0.043 Uiso 1 1 calc R
C40 C -0.1316(7) 0.1644(8) 0.1291(4) 0.038(2) Uani 1 1 d .
H40 H -0.1786 0.1788 0.0954 0.045 Uiso 1 1 calc R
C41 C -0.0702(8) 0.0540(9) 0.1509(4) 0.044(2) Uani 1 1 d .
H41 H -0.0749 -0.0079 0.1317 0.053 Uiso 1 1 calc R
C42 C -0.0026(7) 0.0316(7) 0.1996(3) 0.0314(18) Uani 1 1 d .
H42 H 0.0404 -0.0448 0.2130 0.038 Uiso 1 1 calc R
C43 C 0.2722(6) 0.0865(7) 0.4468(3) 0.0303(18) Uani 1 1 d .
H43A H 0.2613 0.0337 0.4852 0.036 Uiso 1 1 calc R
H43B H 0.2938 0.1581 0.4545 0.036 Uiso 1 1 calc R
C44 C 0.0878(6) -0.0135(6) 0.4088(3) 0.0282(17) Uani 1 1 d .
H44A H 0.0234 -0.0184 0.4380 0.034 Uiso 1 1 calc R
H44B H 0.1505 -0.0806 0.4223 0.034 Uiso 1 1 calc R
C45 C -0.1193(8) -0.0268(9) 0.3400(4) 0.050(3) Uani 1 1 d .
H45A H -0.1630 0.0503 0.3435 0.075 Uiso 1 1 calc R
H45B H -0.1347 -0.0852 0.3749 0.075 Uiso 1 1 calc R
H45C H -0.1425 -0.0478 0.3044 0.075 Uiso 1 1 calc R
C46 C 0.1179(9) -0.1661(7) 0.3200(4) 0.050(3) Uani 1 1 d .
H46A H 0.0739 -0.1932 0.2929 0.075 Uiso 1 1 calc R
H46B H 0.1282 -0.2238 0.3574 0.075 Uiso 1 1 calc R
H46C H 0.1934 -0.1561 0.3021 0.075 Uiso 1 1 calc R
C47 C 0.3935(7) -0.1492(7) 0.4188(4) 0.043(2) Uani 1 1 d .
H47A H 0.3232 -0.1661 0.4048 0.064 Uiso 1 1 calc R
H47B H 0.3989 -0.1786 0.4617 0.064 Uiso 1 1 calc R
H47C H 0.4607 -0.1877 0.3990 0.064 Uiso 1 1 calc R
C48 C 0.5346(7) 0.0280(9) 0.4209(4) 0.048(3) Uani 1 1 d .
H48A H 0.5910 0.0037 0.3912 0.071 Uiso 1 1 calc R
H48B H 0.5553 -0.0210 0.4599 0.071 Uiso 1 1 calc R
H48C H 0.5340 0.1100 0.4218 0.071 Uiso 1 1 calc R
C49 C 0.1881(7) 0.1651(7) 0.0902(3) 0.0319(18) Uani 1 1 d .
H49A H 0.1058 0.1763 0.1023 0.038 Uiso 1 1 calc R
H49B H 0.2060 0.2426 0.0712 0.038 Uiso 1 1 calc R
C50 C 0.2096(10) 0.0856(10) 0.0461(4) 0.061(3) Uani 1 1 d .
H50A H 0.1901 0.0091 0.0657 0.074 Uiso 1 1 calc R
H50B H 0.2930 0.0720 0.0362 0.074 Uiso 1 1 calc R
C51 C -0.0637(6) 0.4655(7) 0.3277(3) 0.0309(18) Uani 1 1 d .
H51A H -0.0904 0.4937 0.2865 0.037 Uiso 1 1 calc R
H51B H -0.0860 0.3884 0.3431 0.037 Uiso 1 1 calc R
C52 C -0.1213(7) 0.5509(8) 0.3651(4) 0.039(2) Uani 1 1 d .
H52A H -0.0918 0.6246 0.3509 0.046 Uiso 1 1 calc R
H52B H -0.0945 0.5191 0.4061 0.046 Uiso 1 1 calc R
C101 C -0.2674(6) 0.5864(7) 0.3685(3) 0.0264(16) Uiso 1 1 d .
H10A H -0.2959 0.6194 0.3278 0.032 Uiso 1 1 calc R
H10B H -0.2985 0.5139 0.3834 0.032 Uiso 1 1 calc R
C102 C -0.3009(17) 0.6481(17) 0.3960(8) 0.149(7) Uiso 1 1 d .
H10C H -0.2816 0.6126 0.4373 0.223 Uiso 1 1 calc R
H10D H -0.3848 0.6692 0.3924 0.223 Uiso 1 1 calc R
H10E H -0.2670 0.7184 0.3833 0.223 Uiso 1 1 calc R
N2 N 0.2596(4) 0.1944(5) 0.2067(2) 0.0192(12) Uani 1 1 d .
N1 N 0.1685(4) 0.3551(5) 0.2849(2) 0.0170(12) Uani 1 1 d .
N3 N 0.4125(5) 0.3969(5) 0.2520(2) 0.0203(12) Uani 1 1 d .
N4 N 0.1778(5) 0.4980(5) 0.1583(2) 0.0226(13) Uani 1 1 d .
N5 N 0.0688(4) 0.0978(5) 0.2826(2) 0.0181(12) Uani 1 1 d .
N6 N 0.3555(5) 0.0758(5) 0.3279(3) 0.0222(13) Uani 1 1 d .
Si2 Si 0.27853(17) 0.10240(18) 0.15725(8) 0.0228(4) Uani 1 1 d .
HI1A H 0.2582 0.0264 0.1771 0.027 Uiso 1 1 calc R
HI1B H 0.3606 0.0879 0.1449 0.027 Uiso 1 1 calc R
Si1 Si 0.09703(16) 0.44890(17) 0.32851(9) 0.0219(4) Uani 1 1 d .
HI2A H 0.1183 0.5268 0.3145 0.026 Uiso 1 1 calc R
HI2B H 0.1231 0.4193 0.3698 0.026 Uiso 1 1 calc R
Si4 Si 0.54171(16) 0.4295(2) 0.21892(9) 0.0271(5) Uani 1 1 d .
Si5 Si 0.21892(17) 0.57889(18) 0.09096(9) 0.0278(5) Uani 1 1 d .
Si6 Si 0.03773(17) -0.02200(18) 0.33466(9) 0.0263(5) Uani 1 1 d .
Si7 Si 0.38879(18) 0.0115(2) 0.40161(9) 0.0315(5) Uani 1 1 d .
Si3 Si 0.1329(5) 0.1359(5) -0.0216(2) 0.130(2) Uani 1 1 d .
HI7A H 0.0538 0.1217 -0.0148 0.195 Uiso 1 1 calc R
HI7B H 0.1712 0.0936 -0.0514 0.195 Uiso 1 1 calc R
HI7C H 0.1315 0.2198 -0.0355 0.195 Uiso 1 1 calc R
P1 P 0.42392(15) 0.37739(17) 0.11829(8) 0.0226(4) Uani 1 1 d .
P2 P 0.13997(15) 0.12391(17) 0.40507(8) 0.0226(4) Uani 1 1 d .
Ta1 Ta 0.27461(2) 0.35671(2) 0.213452(11) 0.01576(8) Uani 1 1 d .
Ta2 Ta 0.20630(2) 0.18019(2) 0.290995(11) 0.01512(8) Uani 1 1 d .

loop_
_atom_site_aniso_label
_atom_site_aniso_U_11
_atom_site_aniso_U_22
_atom_site_aniso_U_33
_atom_site_aniso_U_23
_atom_site_aniso_U_13
_atom_site_aniso_U_12
C1 0.015(4) 0.036(5) 0.035(4) -0.007(4) 0.008(3) -0.010(3)
C2 0.028(4) 0.055(6) 0.034(4) -0.003(4) 0.000(3) -0.015(4)
C3 0.047(6) 0.062(6) 0.033(5) -0.011(4) 0.005(4) -0.029(5)
C4 0.062(7) 0.061(7) 0.047(5) -0.027(5) 0.026(5) -0.030(6)
C5 0.040(5) 0.051(6) 0.060(6) -0.027(5) 0.020(4) -0.011(4)
C6 0.027(4) 0.042(5) 0.043(5) -0.012(4) 0.006(3) -0.006(4)
C7 0.013(3) 0.024(4) 0.031(4) 0.002(3) -0.005(3) 0.003(3)
C8 0.017(4) 0.025(4) 0.043(4) -0.002(4) -0.007(3) -0.001(3)
C9 0.012(4) 0.044(5) 0.052(5) 0.000(4) -0.006(3) -0.003(4)
C10 0.018(4) 0.031(5) 0.054(5) 0.005(4) 0.002(3) 0.013(3)
C11 0.029(4) 0.024(4) 0.048(5) -0.007(4) 0.002(4) 0.009(3)
C12 0.017(4) 0.024(4) 0.040(4) 0.002(4) 0.001(3) -0.002(3)
C13 0.005(3) 0.037(4) 0.045(4) -0.023(4) -0.003(3) -0.007(3)
C14 0.029(4) 0.038(5) 0.038(4) -0.018(4) -0.003(3) -0.006(4)
C15 0.039(5) 0.073(7) 0.037(5) -0.030(5) -0.003(4) -0.003(5)
C16 0.044(6) 0.099(9) 0.048(6) -0.050(6) 0.013(4) -0.015(6)
C17 0.041(6) 0.050(6) 0.080(7) -0.040(6) 0.017(5) -0.014(5)
C18 0.022(4) 0.036(5) 0.056(5) -0.024(4) 0.000(4) -0.005(4)
C19 0.020(4) 0.028(4) 0.041(4) 0.007(4) 0.004(3) -0.013(3)
C20 0.012(3) 0.038(4) 0.030(4) -0.002(3) 0.005(3) -0.007(3)
C21 0.013(4) 0.060(6) 0.050(5) -0.004(4) -0.011(3) -0.010(4)
C22 0.033(5) 0.042(5) 0.051(5) -0.010(4) -0.003(4) -0.024(4)
C23 0.042(5) 0.028(5) 0.054(5) 0.009(4) 0.008(4) -0.005(4)
C24 0.028(5) 0.063(6) 0.034(4) 0.000(4) -0.008(3) -0.002(4)
C25 0.044(5) 0.021(4) 0.023(4) -0.004(3) 0.011(3) -0.004(3)
C26 0.068(7) 0.041(5) 0.031(4) -0.009(4) 0.014(4) -0.013(5)
C27 0.121(12) 0.048(7) 0.044(6) -0.007(5) 0.034(7) -0.025(7)
C28 0.088(9) 0.042(6) 0.053(6) 0.003(5) 0.042(6) 0.009(6)
C29 0.047(6) 0.054(7) 0.061(6) 0.007(6) 0.023(5) 0.012(5)
C30 0.029(5) 0.042(5) 0.041(5) 0.000(4) 0.009(4) 0.004(4)
C31 0.021(4) 0.015(4) 0.032(4) 0.001(3) -0.008(3) 0.007(3)
C32 0.020(4) 0.028(4) 0.041(4) -0.009(4) -0.004(3) 0.001(3)
C33 0.019(4) 0.038(5) 0.039(4) -0.009(4) 0.003(3) 0.005(3)
C34 0.027(5) 0.054(6) 0.051(5) -0.014(5) 0.011(4) 0.012(4)
C35 0.051(6) 0.037(5) 0.069(7) -0.024(5) 0.003(5) 0.007(5)
C36 0.031(5) 0.030(5) 0.056(5) -0.011(4) -0.003(4) 0.006(4)
C37 0.011(3) 0.030(4) 0.025(3) -0.002(3) -0.002(3) -0.008(3)
C38 0.018(4) 0.032(4) 0.036(4) -0.006(4) -0.003(3) -0.005(3)
C39 0.013(4) 0.049(5) 0.036(4) 0.007(4) -0.008(3) -0.002(3)
C40 0.023(4) 0.060(6) 0.034(4) -0.002(4) -0.010(3) -0.021(4)
C41 0.051(6) 0.056(6) 0.034(4) -0.007(4) -0.008(4) -0.033(5)
C42 0.034(4) 0.031(4) 0.030(4) -0.003(4) -0.001(3) -0.012(4)
C43 0.028(4) 0.043(5) 0.020(3) -0.002(3) -0.006(3) -0.010(4)
C44 0.031(4) 0.023(4) 0.027(4) 0.005(3) -0.003(3) -0.008(3)
C45 0.045(6) 0.068(7) 0.038(5) 0.007(5) -0.002(4) -0.032(5)
C46 0.089(8) 0.023(4) 0.036(5) 0.004(4) -0.016(5) -0.012(5)
C47 0.031(5) 0.036(5) 0.048(5) 0.014(4) -0.004(4) 0.004(4)
C48 0.020(4) 0.082(7) 0.032(4) 0.006(5) -0.011(3) -0.007(4)
C49 0.033(4) 0.036(5) 0.025(4) 0.000(3) 0.000(3) -0.009(4)
C50 0.078(8) 0.075(8) 0.033(5) -0.011(5) -0.017(5) -0.012(6)
C51 0.017(4) 0.035(4) 0.041(4) -0.005(4) 0.004(3) -0.009(3)
C52 0.025(4) 0.046(5) 0.044(5) -0.013(4) 0.015(3) -0.004(4)
N2 0.012(3) 0.024(3) 0.020(3) -0.004(3) 0.000(2) -0.001(2)
N1 0.011(3) 0.022(3) 0.016(3) 0.000(2) 0.002(2) -0.004(2)
N3 0.015(3) 0.020(3) 0.030(3) -0.009(3) -0.003(2) -0.007(2)
N4 0.012(3) 0.027(3) 0.028(3) -0.003(3) -0.003(2) -0.003(2)
N5 0.013(3) 0.015(3) 0.027(3) -0.002(2) -0.005(2) -0.006(2)
N6 0.013(3) 0.018(3) 0.034(3) 0.000(3) -0.005(2) -0.002(2)
Si2 0.0206(10) 0.0228(10) 0.0254(10) -0.0063(9) 0.0037(8) -0.0046(8)
Si1 0.0157(9) 0.0205(10) 0.0296(10) -0.0068(9) 0.0038(7) -0.0032(8)
Si4 0.0119(9) 0.0371(12) 0.0356(11) -0.0095(10) -0.0015(8) -0.0101(9)
Si5 0.0173(10) 0.0248(11) 0.0363(11) 0.0045(9) 0.0010(8) -0.0040(8)
Si6 0.0234(11) 0.0273(11) 0.0285(10) 0.0010(9) -0.0042(8) -0.0120(9)
Si7 0.0201(11) 0.0406(13) 0.0284(11) 0.0046(10) -0.0093(8) -0.0026(9)
Si3 0.107(4) 0.157(5) 0.119(4) -0.032(4) -0.053(3) 0.011(3)
P1 0.0113(9) 0.0286(10) 0.0276(9) -0.0035(8) 0.0017(7) -0.0064(7)
P2 0.0186(9) 0.0284(10) 0.0201(9) -0.0024(8) -0.0006(7) -0.0051(8)
Ta1 0.00775(14) 0.01725(15) 0.02168(15) -0.00264(12) -0.00049(10) -0.00231(11)
Ta2 0.00884(14) 0.01702(15) 0.01863(14) -0.00197(11) -0.00161(10) -0.00179(11)

loop_
_atom_type_symbol
_atom_type_description
_atom_type_scat_dispersion_real
_atom_type_scat_dispersion_imag
_atom_type_scat_source
C C 0.0033 0.0016 'International Tables Vol C Tables 4.2.6.8 and 6.1.1.4'
H H 0.0000 0.0000 'International Tables Vol C Tables 4.2.6.8 and 6.1.1.4'
N N 0.0061 0.0033 'International Tables Vol C Tables 4.2.6.8 and 6.1.1.4'
Si Si 0.0817 0.0704 'International Tables Vol C Tables 4.2.6.8 and 6.1.1.4'
P P 0.1023 0.0942 'International Tables Vol C Tables 4.2.6.8 and 6.1.1.4'
Ta Ta -0.7052 6.5227 'International Tables Vol C Tables 4.2.6.8 and 6.1.1.4'

loop_
_geom_angle_atom_site_label_1
_geom_angle_atom_site_label_2
_geom_angle_atom_site_label_3
_geom_angle
C6 C1 C2 117.5(8)
C6 C1 P1 120.7(6)
C2 C1 P1 121.8(6)
C3 C2 C1 120.6(9)
C3 C2 H2 119.7
C1 C2 H2 119.7
C2 C3 C4 121.5(9)
C2 C3 H3 119.3
C4 C3 H3 119.3
C3 C4 C5 117.8(9)
C3 C4 H4 121.1
C5 C4 H4 121.1
C6 C5 C4 121.7(10)
C6 C5 H5 119.2
C4 C5 H5 119.2
C5 C6 C1 121.0(9)
C5 C6 H6 119.5
C1 C6 H6 119.5
C12 C7 C8 118.5(7)
C12 C7 N4 121.3(6)
C8 C7 N4 119.9(7)
C7 C8 C9 119.8(8)
C7 C8 H8 120.1
C9 C8 H8 120.1
C10 C9 C8 121.2(8)
C10 C9 H9 119.4
C8 C9 H9 119.4
C9 C10 C11 119.9(7)
C9 C10 H10 120.0
C11 C10 H10 120.0
C10 C11 C12 119.0(8)
C10 C11 H11 120.5
C12 C11 H11 120.5
C7 C12 C11 121.5(7)
C7 C12 H12 119.2
C11 C12 H12 119.2
C18 C13 C14 118.0(7)
C18 C13 N3 121.0(7)
C14 C13 N3 120.9(7)
C15 C14 C13 121.1(8)
C15 C14 H14 119.5
C13 C14 H14 119.5
C16 C15 C14 120.9(9)
C16 C15 H15 119.5
C14 C15 H15 119.5
C15 C16 C17 118.9(9)
C15 C16 H16 120.5
C17 C16 H16 120.5
C16 C17 C18 120.2(9)
C16 C17 H17 119.9
C18 C17 H17 119.9
C13 C18 C17 120.7(9)
C13 C18 H18 119.7
C17 C18 H18 119.6
P1 C19 Si5 110.6(3)
P1 C19 H19A 109.5
Si5 C19 H19A 109.5
P1 C19 H19B 109.5
Si5 C19 H19B 109.5
H19A C19 H19B 108.1
P1 C20 Si4 109.2(4)
P1 C20 H20A 109.8
Si4 C20 H20A 109.8
P1 C20 H20B 109.8
Si4 C20 H20B 109.8
H20A C20 H20B 108.3
Si4 C21 H21A 109.5
Si4 C21 H21B 109.5
H21A C21 H21B 109.5
Si4 C21 H21C 109.5
H21A C21 H21C 109.5
H21B C21 H21C 109.5
Si4 C22 H22A 109.5
Si4 C22 H22B 109.5
H22A C22 H22B 109.5
Si4 C22 H22C 109.5
H22A C22 H22C 109.5
H22B C22 H22C 109.5
Si5 C23 H23A 109.5
Si5 C23 H23B 109.5
H23A C23 H23B 109.5
Si5 C23 H23C 109.5
H23A C23 H23C 109.5
H23B C23 H23C 109.5
Si5 C24 H24A 109.5
Si5 C24 H24B 109.5
H24A C24 H24B 109.5
Si5 C24 H24C 109.5
H24A C24 H24C 109.5
H24B C24 H24C 109.5
C26 C25 C30 118.5(8)
C26 C25 P2 122.7(7)
C30 C25 P2 118.7(6)
C25 C26 C27 119.4(10)
C25 C26 H26 120.3
C27 C26 H26 120.3
C28 C27 C26 121.6(12)
C28 C27 H27 119.2
C26 C27 H27 119.2
C29 C28 C27 119.2(10)
C29 C28 H28 120.4
C27 C28 H28 120.4
C28 C29 C30 120.6(11)
C28 C29 H29 119.7
C30 C29 H29 119.7
C29 C30 C25 120.7(10)
C29 C30 H30 119.6
C25 C30 H30 119.7
C36 C31 C32 117.1(7)
C36 C31 N6 121.7(7)
C32 C31 N6 121.1(7)
C33 C32 C31 121.3(8)
C33 C32 H32 119.3
C31 C32 H32 119.3
C34 C33 C32 120.4(8)
C34 C33 H33 119.8
C32 C33 H33 119.8
C33 C34 C35 119.4(8)
C33 C34 H34 120.3
C35 C34 H34 120.3
C34 C35 C36 120.5(9)
C34 C35 H35 119.7
C36 C35 H35 119.7
C31 C36 C35 121.2(9)
C31 C36 H36 119.4
C35 C36 H36 119.4
C38 C37 C42 117.3(7)
C38 C37 N5 121.2(7)
C42 C37 N5 121.5(6)
C39 C38 C37 120.8(8)
C39 C38 H38 119.6
C37 C38 H38 119.6
C40 C39 C38 121.3(8)
C40 C39 H39 119.3
C38 C39 H39 119.3
C39 C40 C41 118.4(7)
C39 C40 H40 120.8
C41 C40 H40 120.8
C42 C41 C40 121.5(9)
C42 C41 H41 119.3
C40 C41 H41 119.3
C41 C42 C37 120.6(8)
C41 C42 H42 119.7
C37 C42 H42 119.7
P2 C43 Si7 108.1(4)
P2 C43 H43A 110.1
Si7 C43 H43A 110.1
P2 C43 H43B 110.1
Si7 C43 H43B 110.1
H43A C43 H43B 108.4
P2 C44 Si6 111.1(3)
P2 C44 H44A 109.4
Si6 C44 H44A 109.4
P2 C44 H44B 109.4
Si6 C44 H44B 109.4
H44A C44 H44B 108.0
Si6 C45 H45A 109.5
Si6 C45 H45B 109.5
H45A C45 H45B 109.5
Si6 C45 H45C 109.5
H45A C45 H45C 109.5
H45B C45 H45C 109.5
Si6 C46 H46A 109.5
Si6 C46 H46B 109.5
H46A C46 H46B 109.5
Si6 C46 H46C 109.5
H46A C46 H46C 109.5
H46B C46 H46C 109.5
Si7 C47 H47A 109.5
Si7 C47 H47B 109.5
H47A C47 H47B 109.5
Si7 C47 H47C 109.5
H47A C47 H47C 109.5
H47B C47 H47C 109.5
Si7 C48 H48A 109.5
Si7 C48 H48B 109.5
H48A C48 H48B 109.5
Si7 C48 H48C 109.5
H48A C48 H48C 109.5
H48B C48 H48C 109.5
C50 C49 Si2 111.3(6)
C50 C49 H49A 109.4
Si2 C49 H49A 109.4
C50 C49 H49B 109.4
Si2 C49 H49B 109.4
H49A C49 H49B 108.0
C49 C50 Si3 116.6(8)
C49 C50 H50A 108.1
Si3 C50 H50A 108.1
C49 C50 H50B 108.1
Si3 C50 H50B 108.1
H50A C50 H50B 107.3
C52 C51 Si1 111.1(6)
C52 C51 H51A 109.4
Si1 C51 H51A 109.4
C52 C51 H51B 109.4
Si1 C51 H51B 109.4
H51A C51 H51B 108.0
C51 C52 C101 120.0(7)
C51 C52 H52A 107.3
C101 C52 H52A 107.3
C51 C52 H52B 107.3
C101 C52 H52B 107.3
H52A C52 H52B 106.9
C102 C101 C52 114.9(13)
C102 C101 H10A 108.5
C52 C101 H10A 108.5
C102 C101 H10B 108.5
C52 C101 H10B 108.5
H10A C101 H10B 107.5
C101 C102 H10C 109.4
C101 C102 H10D 109.5
H10C C102 H10D 109.5
C101 C102 H10E 109.5
H10C C102 H10E 109.5
H10D C102 H10E 109.5
Si2 N2 Ta2 134.5(3)
Si2 N2 Ta1 141.9(3)
Ta2 N2 Ta1 83.7(2)
Si1 N1 Ta1 140.1(3)
Si1 N1 Ta2 136.2(3)
Ta1 N1 Ta2 83.0(2)
C13 N3 Si4 109.9(4)
C13 N3 Ta1 120.5(4)
Si4 N3 Ta1 128.6(3)
C7 N4 Si5 106.4(4)
C7 N4 Ta1 125.2(4)
Si5 N4 Ta1 128.4(3)
C37 N5 Si6 112.9(4)
C37 N5 Ta2 123.6(4)
Si6 N5 Ta2 122.7(3)
C31 N6 Si7 110.4(4)
C31 N6 Ta2 118.5(4)
Si7 N6 Ta2 130.7(3)
N2 Si2 C49 112.0(3)
N2 Si2 HI1A 109.2
C49 Si2 HI1A 109.2
N2 Si2 HI1B 109.2
C49 Si2 HI1B 109.2
HI1A Si2 HI1B 107.9
N1 Si1 C51 113.5(3)
N1 Si1 HI2A 108.9
C51 Si1 HI2A 108.9
N1 Si1 HI2B 108.9
C51 Si1 HI2B 108.9
HI2A Si1 HI2B 107.7
N3 Si4 C22 110.3(3)
N3 Si4 C21 112.2(3)
C22 Si4 C21 107.4(4)
N3 Si4 C20 107.3(3)
C22 Si4 C20 110.3(4)
C21 Si4 C20 109.2(4)
N4 Si5 C23 113.8(4)
N4 Si5 C19 108.2(3)
C23 Si5 C19 105.2(4)
N4 Si5 C24 111.2(3)
C23 Si5 C24 108.1(4)
C19 Si5 C24 110.2(4)
N5 Si6 C45 112.4(3)
N5 Si6 C44 108.5(3)
C45 Si6 C44 109.1(4)
N5 Si6 C46 113.1(4)
C45 Si6 C46 108.3(5)
C44 Si6 C46 105.2(4)
N6 Si7 C47 112.8(4)
N6 Si7 C48 112.3(3)
C47 Si7 C48 104.4(4)
N6 Si7 C43 105.2(3)
C47 Si7 C43 110.6(4)
C48 Si7 C43 111.7(4)
C50 Si3 HI7A 109.5
C50 Si3 HI7B 109.5
HI7A Si3 HI7B 109.5
C50 Si3 HI7C 109.5
HI7A Si3 HI7C 109.5
HI7B Si3 HI7C 109.5
C20 P1 C1 104.9(3)
C20 P1 C19 106.7(4)
C1 P1 C19 103.6(4)
C20 P1 Ta1 105.0(2)
C1 P1 Ta1 132.0(2)
C19 P1 Ta1 102.7(2)
C43 P2 C25 107.6(4)
C43 P2 C44 106.8(4)
C25 P2 C44 102.0(4)
C43 P2 Ta2 105.3(2)
C25 P2 Ta2 130.4(2)
C44 P2 Ta2 102.8(2)
N2 Ta1 N1 93.1(2)
N2 Ta1 N4 118.4(2)
N1 Ta1 N4 97.2(2)
N2 Ta1 N3 124.7(2)
N1 Ta1 N3 96.1(2)
N4 Ta1 N3 114.3(2)
N2 Ta1 Ta2 47.88(15)
N1 Ta1 Ta2 48.57(16)
N4 Ta1 Ta2 129.67(15)
N3 Ta1 Ta2 106.13(15)
N2 Ta1 P1 92.08(15)
N1 Ta1 P1 174.70(17)
N4 Ta1 P1 81.20(16)
N3 Ta1 P1 80.09(16)
Ta2 Ta1 P1 135.96(4)
N2 Ta2 N1 93.5(2)
N2 Ta2 N6 96.6(2)
N1 Ta2 N6 123.5(2)
N2 Ta2 N5 95.5(2)
N1 Ta2 N5 116.6(2)
N6 Ta2 N5 117.5(2)
N2 Ta2 Ta1 48.47(17)
N1 Ta2 Ta1 48.41(14)
N6 Ta2 Ta1 105.51(15)
N5 Ta2 Ta1 127.18(14)
N2 Ta2 P2 170.78(17)
N1 Ta2 P2 95.65(15)
N6 Ta2 P2 78.90(16)
N5 Ta2 P2 79.72(15)
Ta1 Ta2 P2 140.40(4)

loop_
_geom_bond_atom_site_label_1
_geom_bond_atom_site_label_2
_geom_bond_distance
C1 C6 1.386(11)
C1 C2 1.395(11)
C1 P1 1.829(8)
C2 C3 1.370(12)
C2 H2 0.9500
C3 C4 1.371(14)
C3 H3 0.9500
C4 C5 1.381(14)
C4 H4 0.9500
C5 C6 1.358(12)
C5 H5 0.9500
C6 H6 0.9500
C7 C12 1.375(11)
C7 C8 1.384(10)
C7 N4 1.456(9)
C8 C9 1.410(10)
C8 H8 0.9500
C9 C10 1.340(12)
C9 H9 0.9500
C10 C11 1.394(12)
C10 H10 0.9500
C11 C12 1.398(10)
C11 H11 0.9500
C12 H12 0.9500
C13 C18 1.371(11)
C13 C14 1.396(11)
C13 N3 1.417(9)
C14 C15 1.379(11)
C14 H14 0.9500
C15 C16 1.355(15)
C15 H15 0.9500
C16 C17 1.394(14)
C16 H16 0.9500
C17 C18 1.395(13)
C17 H17 0.9500
C18 H18 0.9500
C19 P1 1.845(7)
C19 Si5 1.871(7)
C19 H19A 0.9900
C19 H19B 0.9900
C20 P1 1.821(7)
C20 Si4 1.879(8)
C20 H20A 0.9900
C20 H20B 0.9900
C21 Si4 1.864(7)
C21 H21A 0.9800
C21 H21B 0.9800
C21 H21C 0.9800
C22 Si4 1.850(8)
C22 H22A 0.9800
C22 H22B 0.9800
C22 H22C 0.9800
C23 Si5 1.858(9)
C23 H23A 0.9800
C23 H23B 0.9800
C23 H23C 0.9800
C24 Si5 1.888(8)
C24 H24A 0.9800
C24 H24B 0.9800
C24 H24C 0.9800
C25 C26 1.372(12)
C25 C30 1.393(12)
C25 P2 1.827(8)
C26 C27 1.389(15)
C26 H26 0.9500
C27 C28 1.365(17)
C27 H27 0.9500
C28 C29 1.351(16)
C28 H28 0.9500
C29 C30 1.379(12)
C29 H29 0.9500
C30 H30 0.9500
C31 C36 1.365(11)
C31 C32 1.394(10)
C31 N6 1.453(9)
C32 C33 1.377(10)
C32 H32 0.9500
C33 C34 1.353(13)
C33 H33 0.9500
C34 C35 1.363(13)
C34 H34 0.9500
C35 C36 1.387(12)
C35 H35 0.9500
C36 H36 0.9500
C37 C38 1.391(10)
C37 C42 1.406(11)
C37 N5 1.430(8)
C38 C39 1.384(10)
C38 H38 0.9500
C39 C40 1.367(12)
C39 H39 0.9500
C40 C41 1.380(13)
C40 H40 0.9500
C41 C42 1.371(11)
C41 H41 0.9500
C42 H42 0.9500
C43 P2 1.819(7)
C43 Si7 1.883(8)
C43 H43A 0.9900
C43 H43B 0.9900
C44 P2 1.841(7)
C44 Si6 1.877(8)
C44 H44A 0.9900
C44 H44B 0.9900
C45 Si6 1.867(9)
C45 H45A 0.9800
C45 H45B 0.9800
C45 H45C 0.9800
C46 Si6 1.883(9)
C46 H46A 0.9800
C46 H46B 0.9800
C46 H46C 0.9800
C47 Si7 1.860(9)
C47 H47A 0.9800
C47 H47B 0.9800
C47 H47C 0.9800
C48 Si7 1.865(8)
C48 H48A 0.9800
C48 H48B 0.9800
C48 H48C 0.9800
C49 C50 1.515(13)
C49 Si2 1.873(8)
C49 H49A 0.9900
C49 H49B 0.9900
C50 Si3 1.786(10)
C50 H50A 0.9900
C50 H50B 0.9900
C51 C52 1.512(11)
C51 Si1 1.876(7)
C51 H51A 0.9900
C51 H51B 0.9900
C52 C101 1.701(10)
C52 H52A 0.9900
C52 H52B 0.9900
C101 C102 1.077(19)
C101 H10A 0.9900
C101 H10B 0.9900
C102 H10C 0.9800
C102 H10D 0.9800
C102 H10E 0.9800
N2 Si2 1.724(6)
N2 Ta2 1.996(5)
N2 Ta1 2.014(6)
N1 Si1 1.732(6)
N1 Ta1 2.015(5)
N1 Ta2 2.020(6)
N3 Si4 1.743(6)
N3 Ta1 2.085(5)
N4 Si5 1.743(6)
N4 Ta1 2.070(6)
N5 Si6 1.742(5)
N5 Ta2 2.094(5)
N6 Si7 1.748(6)
N6 Ta2 2.068(5)
Si2 HI1A 0.9900
Si2 HI1B 0.9900
Si1 HI2A 0.9900
Si1 HI2B 0.9900
Si3 HI7A 0.9800
Si3 HI7B 0.9800
Si3 HI7C 0.9800
P1 Ta1 2.7391(17)
P2 Ta2 2.6884(17)
Ta1 Ta2 2.6745(4)

loop_
_geom_torsion_atom_site_label_1
_geom_torsion_atom_site_label_2
_geom_torsion_atom_site_label_3
_geom_torsion_atom_site_label_4
_geom_torsion
C6 C1 C2 C3 0.3(11)
P1 C1 C2 C3 -178.4(6)
C1 C2 C3 C4 -0.5(13)
C2 C3 C4 C5 0.2(13)
C3 C4 C5 C6 0.3(14)
C4 C5 C6 C1 -0.6(13)
C2 C1 C6 C5 0.3(12)
P1 C1 C6 C5 178.9(6)
C12 C7 C8 C9 -2.1(10)
N4 C7 C8 C9 -176.1(6)
C7 C8 C9 C10 1.4(11)
C8 C9 C10 C11 -0.3(12)
C9 C10 C11 C12 -0.1(12)
C8 C7 C12 C11 1.8(11)
N4 C7 C12 C11 175.6(6)
C10 C11 C12 C7 -0.6(11)
C18 C13 C14 C15 -1.9(11)
N3 C13 C14 C15 174.3(7)
C13 C14 C15 C16 -1.8(13)
C14 C15 C16 C17 4.7(14)
C15 C16 C17 C18 -4.1(14)
C14 C13 C18 C17 2.5(11)
N3 C13 C18 C17 -173.7(7)
C16 C17 C18 C13 0.5(13)
C30 C25 C26 C27 1.6(12)
P2 C25 C26 C27 177.9(7)
C25 C26 C27 C28 -1.1(14)
C26 C27 C28 C29 0.6(15)
C27 C28 C29 C30 -0.7(15)
C28 C29 C30 C25 1.4(14)
C26 C25 C30 C29 -1.8(12)
P2 C25 C30 C29 -178.3(7)
C36 C31 C32 C33 0.2(11)
N6 C31 C32 C33 177.3(7)
C31 C32 C33 C34 0.3(12)
C32 C33 C34 C35 0.2(13)
C33 C34 C35 C36 -1.1(14)
C32 C31 C36 C35 -1.1(12)
N6 C31 C36 C35 -178.3(7)
C34 C35 C36 C31 1.7(14)
C42 C37 C38 C39 -0.1(10)
N5 C37 C38 C39 -178.4(6)
C37 C38 C39 C40 2.1(11)
C38 C39 C40 C41 -2.2(12)
C39 C40 C41 C42 0.4(12)
C40 C41 C42 C37 1.7(12)
C38 C37 C42 C41 -1.7(10)
N5 C37 C42 C41 176.6(7)
Si2 C49 C50 Si3 -178.0(6)
Si1 C51 C52 C101 176.7(5)
C51 C52 C101 C102 -179.8(14)
C18 C13 N3 Si4 78.4(7)
C14 C13 N3 Si4 -97.7(7)
C18 C13 N3 Ta1 -91.0(7)
C14 C13 N3 Ta1 92.9(7)
C12 C7 N4 Si5 -84.1(7)
C8 C7 N4 Si5 89.7(7)
C12 C7 N4 Ta1 94.2(7)
C8 C7 N4 Ta1 -92.1(7)
C38 C37 N5 Si6 128.4(6)
C42 C37 N5 Si6 -49.8(8)
C38 C37 N5 Ta2 -61.5(8)
C42 C37 N5 Ta2 120.3(6)
C36 C31 N6 Si7 84.6(7)
C32 C31 N6 Si7 -92.5(7)
C36 C31 N6 Ta2 -88.4(7)
C32 C31 N6 Ta2 94.5(7)
Ta2 N2 Si2 C49 120.4(4)
Ta1 N2 Si2 C49 -59.3(6)
C50 C49 Si2 N2 177.6(6)
Ta1 N1 Si1 C51 117.9(5)
Ta2 N1 Si1 C51 -75.5(5)
C52 C51 Si1 N1 -178.4(5)
C13 N3 Si4 C22 -69.1(6)
Ta1 N3 Si4 C22 99.2(5)
C13 N3 Si4 C21 50.7(6)
Ta1 N3 Si4 C21 -141.0(4)
C13 N3 Si4 C20 170.7(5)
Ta1 N3 Si4 C20 -21.0(5)
P1 C20 Si4 N3 32.7(5)
P1 C20 Si4 C22 -87.5(4)
P1 C20 Si4 C21 154.6(4)
C7 N4 Si5 C23 53.9(6)
Ta1 N4 Si5 C23 -124.3(5)
C7 N4 Si5 C19 170.4(5)
Ta1 N4 Si5 C19 -7.8(5)
C7 N4 Si5 C24 -68.4(6)
Ta1 N4 Si5 C24 113.4(5)
P1 C19 Si5 N4 27.4(5)
P1 C19 Si5 C23 149.4(5)
P1 C19 Si5 C24 -94.3(5)
C37 N5 Si6 C45 -40.7(6)
Ta2 N5 Si6 C45 149.1(4)
C37 N5 Si6 C44 -161.4(5)
Ta2 N5 Si6 C44 28.4(5)
C37 N5 Si6 C46 82.3(6)
Ta2 N5 Si6 C46 -87.9(5)
P2 C44 Si6 N5 5.6(5)
P2 C44 Si6 C45 -117.1(5)
P2 C44 Si6 C46 126.9(5)
C31 N6 Si7 C47 -65.3(6)
Ta2 N6 Si7 C47 106.6(5)
C31 N6 Si7 C48 52.4(6)
Ta2 N6 Si7 C48 -135.8(5)
C31 N6 Si7 C43 174.1(5)
Ta2 N6 Si7 C43 -14.1(5)
P2 C43 Si7 N6 32.5(5)
P2 C43 Si7 C47 -89.6(5)
P2 C43 Si7 C48 154.6(4)
Si4 C20 P1 C1 -172.0(4)
Si4 C20 P1 C19 78.5(4)
Si4 C20 P1 Ta1 -30.0(4)
C6 C1 P1 C20 33.7(7)
C2 C1 P1 C20 -147.8(6)
C6 C1 P1 C19 145.4(6)
C2 C1 P1 C19 -36.0(7)
C6 C1 P1 Ta1 -93.2(6)
C2 C1 P1 Ta1 85.4(7)
Si5 C19 P1 C20 -140.8(4)
Si5 C19 P1 C1 108.9(4)
Si5 C19 P1 Ta1 -30.6(5)
Si7 C43 P2 C25 -177.7(4)
Si7 C43 P2 C44 73.5(4)
Si7 C43 P2 Ta2 -35.3(4)
C26 C25 P2 C43 22.6(8)
C30 C25 P2 C43 -161.1(6)
C26 C25 P2 C44 134.8(7)
C30 C25 P2 C44 -48.9(7)
C26 C25 P2 Ta2 -106.7(7)
C30 C25 P2 Ta2 69.6(7)
Si6 C44 P2 C43 -136.5(4)
Si6 C44 P2 C25 110.7(4)
Si6 C44 P2 Ta2 -26.0(4)
Si2 N2 Ta1 N1 160.3(5)
Ta2 N2 Ta1 N1 -19.5(2)
Si2 N2 Ta1 N4 60.4(6)
Ta2 N2 Ta1 N4 -119.3(2)
Si2 N2 Ta1 N3 -100.1(5)
Ta2 N2 Ta1 N3 80.2(3)
Si2 N2 Ta1 Ta2 179.8(6)
Si2 N2 Ta1 P1 -20.7(5)
Ta2 N2 Ta1 P1 159.57(14)
Si1 N1 Ta1 N2 -170.1(5)
Ta2 N1 Ta1 N2 19.2(2)
Si1 N1 Ta1 N4 -50.9(5)
Ta2 N1 Ta1 N4 138.4(2)
Si1 N1 Ta1 N3 64.6(5)
Ta2 N1 Ta1 N3 -106.1(2)
Si1 N1 Ta1 Ta2 170.7(6)
Si1 N1 Ta1 P1 21(2)
Ta2 N1 Ta1 P1 -150.2(15)
C7 N4 Ta1 N2 86.1(6)
Si5 N4 Ta1 N2 -96.1(4)
C7 N4 Ta1 N1 -11.4(6)
Si5 N4 Ta1 N1 166.4(4)
C7 N4 Ta1 N3 -111.5(6)
Si5 N4 Ta1 N3 66.4(5)
C7 N4 Ta1 Ta2 28.9(7)
Si5 N4 Ta1 Ta2 -153.2(3)
C7 N4 Ta1 P1 173.6(6)
Si5 N4 Ta1 P1 -8.5(4)
C13 N3 Ta1 N2 -104.3(5)
Si4 N3 Ta1 N2 88.5(4)
C13 N3 Ta1 N1 -6.2(5)
Si4 N3 Ta1 N1 -173.4(4)
C13 N3 Ta1 N4 94.5(5)
Si4 N3 Ta1 N4 -72.7(4)
C13 N3 Ta1 Ta2 -54.8(5)
Si4 N3 Ta1 Ta2 138.0(3)
C13 N3 Ta1 P1 170.1(5)
Si4 N3 Ta1 P1 2.8(4)
C20 P1 Ta1 N2 -108.3(3)
C1 P1 Ta1 N2 18.4(4)
C19 P1 Ta1 N2 140.2(3)
C20 P1 Ta1 N1 61.1(17)
C1 P1 Ta1 N1 -172.2(17)
C19 P1 Ta1 N1 -50.4(17)
C20 P1 Ta1 N4 133.3(3)
C1 P1 Ta1 N4 -100.0(4)
C19 P1 Ta1 N4 21.8(3)
C20 P1 Ta1 N3 16.5(3)
C1 P1 Ta1 N3 143.3(4)
C19 P1 Ta1 N3 -94.9(3)
C20 P1 Ta1 Ta2 -86.5(3)
C1 P1 Ta1 Ta2 40.3(4)
C19 P1 Ta1 Ta2 162.1(3)
Si2 N2 Ta2 N1 -160.4(4)
Ta1 N2 Ta2 N1 19.4(2)
Si2 N2 Ta2 N6 75.3(4)
Ta1 N2 Ta2 N6 -104.9(2)
Si2 N2 Ta2 N5 -43.2(4)
Ta1 N2 Ta2 N5 136.57(19)
Si2 N2 Ta2 Ta1 -179.8(5)
Si2 N2 Ta2 P2 14.9(13)
Ta1 N2 Ta2 P2 -165.3(8)
Si1 N1 Ta2 N2 169.2(4)
Ta1 N1 Ta2 N2 -19.4(2)
Si1 N1 Ta2 N6 -90.5(5)
Ta1 N1 Ta2 N6 80.9(3)
Si1 N1 Ta2 N5 71.3(5)
Ta1 N1 Ta2 N5 -117.4(2)
Si1 N1 Ta2 Ta1 -171.4(5)
Si1 N1 Ta2 P2 -10.1(4)
Ta1 N1 Ta2 P2 161.33(13)
C31 N6 Ta2 N2 -5.6(5)
Si7 N6 Ta2 N2 -176.9(4)
C31 N6 Ta2 N1 -104.3(5)
Si7 N6 Ta2 N1 84.4(4)
C31 N6 Ta2 N5 94.1(5)
Si7 N6 Ta2 N5 -77.2(5)
C31 N6 Ta2 Ta1 -54.3(5)
Si7 N6 Ta2 Ta1 134.4(4)
C31 N6 Ta2 P2 166.2(5)
Si7 N6 Ta2 P2 -5.1(4)
C37 N5 Ta2 N2 -33.0(6)
Si6 N5 Ta2 N2 136.2(4)
C37 N5 Ta2 N1 63.7(6)
Si6 N5 Ta2 N1 -127.1(3)
C37 N5 Ta2 N6 -133.4(5)
Si6 N5 Ta2 N6 35.8(4)
C37 N5 Ta2 Ta1 7.2(6)
Si6 N5 Ta2 Ta1 176.4(2)
C37 N5 Ta2 P2 155.0(5)
Si6 N5 Ta2 P2 -35.9(3)
N1 Ta1 Ta2 N2 153.7(3)
N4 Ta1 Ta2 N2 94.7(3)
N3 Ta1 Ta2 N2 -122.5(3)
P1 Ta1 Ta2 N2 -30.1(2)
N2 Ta1 Ta2 N1 -153.7(3)
N4 Ta1 Ta2 N1 -58.9(3)
N3 Ta1 Ta2 N1 83.8(3)
P1 Ta1 Ta2 N1 176.2(2)
N2 Ta1 Ta2 N6 85.1(3)
N1 Ta1 Ta2 N6 -121.2(3)
N4 Ta1 Ta2 N6 179.8(3)
N3 Ta1 Ta2 N6 -37.4(2)
P1 Ta1 Ta2 N6 54.96(19)
N2 Ta1 Ta2 N5 -59.2(3)
N1 Ta1 Ta2 N5 94.5(3)
N4 Ta1 Ta2 N5 35.5(3)
N3 Ta1 Ta2 N5 178.3(3)
P1 Ta1 Ta2 N5 -89.3(2)
N2 Ta1 Ta2 P2 176.3(2)
N1 Ta1 Ta2 P2 -30.0(2)
N4 Ta1 Ta2 P2 -88.9(2)
N3 Ta1 Ta2 P2 53.85(18)
P1 Ta1 Ta2 P2 146.22(9)
C43 P2 Ta2 N2 85.0(10)
C25 P2 Ta2 N2 -144.9(10)
C44 P2 Ta2 N2 -26.7(10)
C43 P2 Ta2 N1 -99.8(3)
C25 P2 Ta2 N1 30.3(4)
C44 P2 Ta2 N1 148.5(3)
C43 P2 Ta2 N6 23.3(3)
C25 P2 Ta2 N6 153.4(4)
C44 P2 Ta2 N6 -88.4(3)
C43 P2 Ta2 N5 144.2(3)
C25 P2 Ta2 N5 -85.7(4)
C44 P2 Ta2 N5 32.5(3)
C43 P2 Ta2 Ta1 -77.7(3)
C25 P2 Ta2 Ta1 52.4(4)
C44 P2 Ta2 Ta1 170.6(2)
